data_4072377
loop_
_publ_author_name
'Normand, Adrien T.'
'Stasch, Andreas'
'Ooi, Li-Ling'
'Cavell, Kingsley J.'

_publ_section_title
;
 Design of Cationic Mixed Phosphine/N-Heterocyclic Carbene Palladium(II)
 \p-Allyl Complexes as Monoligated Phosphine Pd(0) Precatalysts:
 Synthesis, Structural Studies, Catalysis, and Reactivity
;
_journal_issue 24
_journal_name_full Organometallics
_journal_page_first 6507
_journal_paper_doi 10.1021/om8008052
_journal_volume 27
_journal_year 2008
_chemical_formula_sum 'C10 H17 Cl N2 Pd'
_chemical_formula_weight 307.11
_chemical_name_systematic
; 
 ? 
;
_space_group_IT_number 15
_symmetry_cell_setting monoclinic
_symmetry_space_group_name_Hall '-C 2yc'
_symmetry_space_group_name_H-M 'C 1 2/c 1'
_atom_sites_solution_hydrogens geom
_atom_sites_solution_primary direct
_atom_sites_solution_secondary difmap
_audit_creation_method SHELXL-97
_cell_angle_alpha 90.000(5)
_cell_angle_beta 99.575(5)
_cell_angle_gamma 90.000(5)
_cell_formula_units_Z 8
_cell_length_a 20.107(5)
_cell_length_b 8.448(5)
_cell_length_c 14.160(5)
_cell_measurement_temperature 150(2)
_cell_volume 2371.8(17)
_computing_structure_refinement 'SHELXL-97 (Sheldrick, 1997)'
_computing_structure_solution 'SHELXS-97 (Sheldrick, 1990)'
_diffrn_ambient_temperature 150(2)
_diffrn_measured_fraction_theta_full 0.993
_diffrn_measured_fraction_theta_max 0.993
_diffrn_measurement_device_type 'Nonius Kappa CCD'
_diffrn_radiation_monochromator graphite
_diffrn_radiation_source 'fine-focus sealed tube'
_diffrn_radiation_type MoK\a
_diffrn_radiation_wavelength 0.71069
_diffrn_reflns_av_R_equivalents 0.0201
_diffrn_reflns_av_sigmaI/netI 0.0360
_diffrn_reflns_limit_h_max 26
_diffrn_reflns_limit_h_min -26
_diffrn_reflns_limit_k_max 10
_diffrn_reflns_limit_k_min -11
_diffrn_reflns_limit_l_max 18
_diffrn_reflns_limit_l_min -18
_diffrn_reflns_number 5224
_diffrn_reflns_theta_full 28.00
_diffrn_reflns_theta_max 28.00
_diffrn_reflns_theta_min 3.08
_exptl_absorpt_coefficient_mu 1.755
_exptl_absorpt_correction_T_max 0.775
_exptl_absorpt_correction_T_min 0.625
_exptl_absorpt_correction_type multi-scan
_exptl_absorpt_process_details 'Sortav (Blessing, 1995)'
_exptl_crystal_colour colourless
_exptl_crystal_density_diffrn 1.720
_exptl_crystal_density_method 'not measured'
_exptl_crystal_description block
_exptl_crystal_F_000 1232
_exptl_crystal_size_max 0.25
_exptl_crystal_size_mid 0.20
_exptl_crystal_size_min 0.15
_refine_diff_density_max 1.423
_refine_diff_density_min -0.695
_refine_diff_density_rms 0.099
_refine_ls_extinction_method none
_refine_ls_goodness_of_fit_ref 1.039
_refine_ls_hydrogen_treatment constr
_refine_ls_matrix_type full
_refine_ls_number_parameters 131
_refine_ls_number_reflns 2848
_refine_ls_number_restraints 0
_refine_ls_restrained_S_all 1.039
_refine_ls_R_factor_all 0.0320
_refine_ls_R_factor_gt 0.0275
_refine_ls_shift/su_max 0.002
_refine_ls_shift/su_mean 0.000
_refine_ls_structure_factor_coef Fsqd
_refine_ls_weighting_details 'calc w=1/[\s^2^(Fo^2^)+(0.0293P)^2^+5.7304P] where P=(Fo^2^+2Fc^2^)/3'
_refine_ls_weighting_scheme calc
_refine_ls_wR_factor_gt 0.0673
_refine_ls_wR_factor_ref 0.0697
_reflns_number_gt 2576
_reflns_number_total 2848
_reflns_threshold_expression >2sigma(I)
_cod_data_source_file om8008052_si_005.cif
_cod_data_source_block asKJC13
_cod_depositor_comments
;
The following automatic conversions were performed:

'_exptl_absorpt_correction_type' value 'multi scan' changed to
'multi-scan' according to
/home/saulius/struct/CIF-dictionaries/cif_core.dic dictionary named
'cif_core.dic' version 2.4.1 from 2010-06-29.

Automatic conversion script
Id: cif_fix_values 1715 2011-07-08 13:25:40Z adriana 
;
_cod_original_sg_symbol_H-M C2/c
_cod_database_code 4072377

loop_
_symmetry_equiv_pos_as_xyz
'x, y, z'
'-x, y, -z+1/2'
'x+1/2, y+1/2, z'
'-x+1/2, y+1/2, -z+1/2'
'-x, -y, -z'
'x, -y, z-1/2'
'-x+1/2, -y+1/2, -z'
'x+1/2, -y+1/2, z-1/2'

loop_
_atom_site_label
_atom_site_type_symbol
_atom_site_fract_x
_atom_site_fract_y
_atom_site_fract_z
_atom_site_U_iso_or_equiv
_atom_site_adp_type
_atom_site_occupancy
_atom_site_symmetry_multiplicity
_atom_site_calc_flag
_atom_site_refinement_flags
Pd1 Pd 0.336394(9) 0.82146(2) 0.597609(13) 0.01831(8) Uani 1 1 d .
Cl1 Cl 0.35819(3) 0.91841(8) 0.44650(5) 0.02733(15) Uani 1 1 d .
N1 N 0.47082(11) 0.6449(3) 0.61532(15) 0.0194(4) Uani 1 1 d .
C1 C 0.29812(16) 0.7786(4) 0.7250(2) 0.0327(7) Uani 1 1 d .
H1A H 0.2807 0.6992 0.6801 0.039 Uiso 1 1 calc R
H1B H 0.3222 0.7493 0.7860 0.039 Uiso 1 1 calc R
N2 N 0.38985(10) 0.4804(3) 0.61396(15) 0.0195(4) Uani 1 1 d .
C2 C 0.28831(17) 0.9388(4) 0.7012(2) 0.0385(7) Uani 1 1 d .
H2 H 0.3060 1.0168 0.7468 0.046 Uiso 1 1 calc R
C3 C 0.25442(15) 0.9855(4) 0.6154(2) 0.0321(6) Uani 1 1 d .
H3A H 0.2364 0.9088 0.5691 0.039 Uiso 1 1 calc R
H3B H 0.2486 1.0951 0.6014 0.039 Uiso 1 1 calc R
C4 C 0.40330(13) 0.6372(3) 0.60960(17) 0.0191(5) Uani 1 1 d .
C5 C 0.50036(13) 0.4950(3) 0.62338(17) 0.0204(5) Uani 1 1 d .
C6 C 0.44898(13) 0.3906(3) 0.62277(17) 0.0204(5) Uani 1 1 d .
C7 C 0.50907(14) 0.7926(3) 0.6157(2) 0.0262(6) Uani 1 1 d .
H7A H 0.4778 0.8811 0.5992 0.039 Uiso 1 1 calc R
H7B H 0.5395 0.7856 0.5686 0.039 Uiso 1 1 calc R
H7C H 0.5355 0.8099 0.6795 0.039 Uiso 1 1 calc R
C8 C 0.57436(13) 0.4700(3) 0.63065(19) 0.0255(6) Uani 1 1 d .
H8A H 0.5838 0.3564 0.6281 0.038 Uiso 1 1 calc R
H8B H 0.5976 0.5136 0.6914 0.038 Uiso 1 1 calc R
H8C H 0.5903 0.5236 0.5773 0.038 Uiso 1 1 calc R
C9 C 0.44913(16) 0.2145(3) 0.6311(2) 0.0308(6) Uani 1 1 d .
H9A H 0.4940 0.1738 0.6260 0.046 Uiso 1 1 calc R
H9B H 0.4158 0.1698 0.5796 0.046 Uiso 1 1 calc R
H9C H 0.4376 0.1842 0.6932 0.046 Uiso 1 1 calc R
C10 C 0.32364(14) 0.4111(3) 0.6134(2) 0.0276(6) Uani 1 1 d .
H10A H 0.2890 0.4927 0.5973 0.041 Uiso 1 1 calc R
H10B H 0.3211 0.3676 0.6768 0.041 Uiso 1 1 calc R
H10C H 0.3162 0.3262 0.5656 0.041 Uiso 1 1 calc R

loop_
_atom_site_aniso_label
_atom_site_aniso_U_11
_atom_site_aniso_U_22
_atom_site_aniso_U_33
_atom_site_aniso_U_23
_atom_site_aniso_U_13
_atom_site_aniso_U_12
Pd1 0.01789(11) 0.01752(12) 0.02055(12) 0.00011(7) 0.00619(8) 0.00103(7)
Cl1 0.0296(3) 0.0301(3) 0.0234(3) 0.0042(3) 0.0076(3) 0.0010(3)
N1 0.0199(10) 0.0186(10) 0.0207(10) -0.0007(8) 0.0062(8) 0.0010(8)
C1 0.0388(17) 0.0358(16) 0.0283(14) 0.0059(13) 0.0193(13) 0.0102(13)
N2 0.0219(11) 0.0183(10) 0.0192(10) -0.0003(8) 0.0060(8) -0.0005(8)
C2 0.0394(17) 0.0431(19) 0.0367(17) -0.0058(14) 0.0175(14) 0.0082(14)
C3 0.0342(15) 0.0284(15) 0.0373(16) 0.0002(12) 0.0163(13) 0.0120(12)
C4 0.0202(12) 0.0201(12) 0.0179(11) 0.0009(10) 0.0058(9) 0.0018(10)
C5 0.0248(13) 0.0213(13) 0.0151(11) -0.0021(9) 0.0036(9) 0.0030(10)
C6 0.0260(13) 0.0189(12) 0.0162(11) -0.0017(10) 0.0027(10) 0.0012(10)
C7 0.0263(14) 0.0212(13) 0.0329(15) -0.0002(11) 0.0095(11) -0.0045(11)
C8 0.0228(13) 0.0302(14) 0.0235(13) -0.0030(11) 0.0035(10) 0.0043(11)
C9 0.0389(17) 0.0221(14) 0.0298(15) -0.0013(11) 0.0013(12) 0.0028(12)
C10 0.0250(13) 0.0280(15) 0.0296(14) 0.0015(11) 0.0045(11) -0.0068(11)

loop_
_atom_type_symbol
_atom_type_description
_atom_type_scat_dispersion_real
_atom_type_scat_dispersion_imag
_atom_type_scat_source
C C 0.0033 0.0016 'International Tables Vol C Tables 4.2.6.8 and 6.1.1.4'
H H 0.0000 0.0000 'International Tables Vol C Tables 4.2.6.8 and 6.1.1.4'
N N 0.0061 0.0033 'International Tables Vol C Tables 4.2.6.8 and 6.1.1.4'
Cl Cl 0.1484 0.1585 'International Tables Vol C Tables 4.2.6.8 and 6.1.1.4'
Pd Pd -0.9988 1.0072 'International Tables Vol C Tables 4.2.6.8 and 6.1.1.4'

loop_
_geom_angle_atom_site_label_1
_geom_angle_atom_site_label_2
_geom_angle_atom_site_label_3
_geom_angle
C4 Pd1 C1 97.29(11)
C4 Pd1 C2 131.61(12)
C1 Pd1 C2 38.60(12)
C4 Pd1 C3 164.73(11)
C1 Pd1 C3 67.85(12)
C2 Pd1 C3 36.27(12)
C4 Pd1 Cl1 96.82(7)
C1 Pd1 Cl1 165.80(9)
C2 Pd1 Cl1 128.79(10)
C3 Pd1 Cl1 97.97(8)
C4 N1 C5 111.8(2)
C4 N1 C7 124.4(2)
C5 N1 C7 123.8(2)
C2 C1 Pd1 71.63(17)
C4 N2 C6 111.2(2)
C4 N2 C10 125.7(2)
C6 N2 C10 123.2(2)
C3 C2 C1 121.9(3)
C3 C2 Pd1 74.65(18)
C1 C2 Pd1 69.77(17)
C2 C3 Pd1 69.09(17)
N1 C4 N2 104.6(2)
N1 C4 Pd1 127.56(19)
N2 C4 Pd1 127.88(19)
C6 C5 N1 106.0(2)
C6 C5 C8 131.3(2)
N1 C5 C8 122.7(2)
C5 C6 N2 106.5(2)
C5 C6 C9 131.0(3)
N2 C6 C9 122.5(2)

loop_
_geom_bond_atom_site_label_1
_geom_bond_atom_site_label_2
_geom_bond_distance
Pd1 C4 2.046(3)
Pd1 C1 2.107(3)
Pd1 C2 2.131(3)
Pd1 C3 2.200(3)
Pd1 Cl1 2.3985(10)
N1 C4 1.348(3)
N1 C5 1.396(3)
N1 C7 1.465(3)
C1 C2 1.401(5)
N2 C4 1.355(3)
N2 C6 1.398(3)
N2 C10 1.453(3)
C2 C3 1.349(5)
C5 C6 1.357(4)
C5 C8 1.489(3)
C6 C9 1.493(4)
